data_1508206
loop_
_publ_author_name
'Scheibel, Markus G.'
'Askevold, Bjorn'
'Heinemann, Frank W.'
'Reijerse, Edward J.'
'de Bruin, Bas'
'Schneider, Sven'

_publ_section_title
;
 Closed-shell and open-shell square-planar iridium nitrido complexes.
;
_journal_issue 7
_journal_name_full 'Nature chemistry'
_journal_page_first 552
_journal_page_last 558
_journal_paper_doi 10.1038/nchem.1368
_journal_volume 4
_journal_year 2012
_chemical_formula_moiety '2(C20 H40 Ir N2 P2), 2(C F3 O3 S), C H2 Cl2'
_chemical_formula_sum 'C43 H82 Cl2 F6 Ir2 N4 O6 P4 S2'
_chemical_formula_weight 1508.43
_chemical_name_systematic
; 
 ? 
;
_space_group_IT_number 2
_symmetry_cell_setting triclinic
_symmetry_space_group_name_Hall '-P 1'
_symmetry_space_group_name_H-M 'P -1'
_atom_sites_solution_hydrogens geom
_atom_sites_solution_primary direct
_atom_sites_solution_secondary difmap
_audit_creation_method SHELXL-97
_cell_angle_alpha 62.5630(10)
_cell_angle_beta 78.9770(10)
_cell_angle_gamma 62.6930(10)
_cell_formula_units_Z 2
_cell_length_a 15.0826(3)
_cell_length_b 15.0937(3)
_cell_length_c 16.1407(4)
_cell_measurement_reflns_used 9887
_cell_measurement_temperature 100(2)
_cell_measurement_theta_max 28.56
_cell_measurement_theta_min 2.63
_cell_volume 2896.79(12)
_computing_cell_refinement 'Bruker SAINT'
_computing_data_collection 'Bruker APEX2'
_computing_data_reduction 'Bruker SAINT'
_computing_molecular_graphics 'SHELXTL 6.12 (Bruker AXS, 2002)'
_computing_publication_material 'SHELXTL 6.12 (Bruker AXS, 2002)'
_computing_structure_refinement 'SHELXTL 6.12 (Bruker AXS, 2002)'
_computing_structure_solution 'SHELXTL 6.12 (Bruker AXS, 2002)'
_diffrn_ambient_temperature 100(2)
_diffrn_detector_area_resol_mean 83.33
_diffrn_measured_fraction_theta_full 0.994
_diffrn_measured_fraction_theta_max 0.944
_diffrn_measurement_device_type 'Bruker Smart APEX II CCD area detector'
_diffrn_measurement_method 'phi and omega scans'
_diffrn_radiation_monochromator graphite
_diffrn_radiation_source 'fine-focus sealed tube'
_diffrn_radiation_type MoK\a
_diffrn_radiation_wavelength 0.71073
_diffrn_reflns_av_R_equivalents 0.0465
_diffrn_reflns_av_sigmaI/netI 0.0501
_diffrn_reflns_limit_h_max 20
_diffrn_reflns_limit_h_min -20
_diffrn_reflns_limit_k_max 20
_diffrn_reflns_limit_k_min -19
_diffrn_reflns_limit_l_max 21
_diffrn_reflns_limit_l_min -21
_diffrn_reflns_number 52472
_diffrn_reflns_theta_full 26.00
_diffrn_reflns_theta_max 28.70
_diffrn_reflns_theta_min 2.05
_exptl_absorpt_coefficient_mu 4.929
_exptl_absorpt_correction_T_max 0.746
_exptl_absorpt_correction_T_min 0.572
_exptl_absorpt_correction_type multi-scan
_exptl_absorpt_process_details 'SADABS, Bruker-AXS, 2002'
_exptl_crystal_colour blue
_exptl_crystal_density_diffrn 1.729
_exptl_crystal_density_method 'not measured'
_exptl_crystal_description block
_exptl_crystal_F_000 1500
_exptl_crystal_size_max 0.40
_exptl_crystal_size_mid 0.22
_exptl_crystal_size_min 0.20
_refine_diff_density_max 3.767
_refine_diff_density_min -2.409
_refine_diff_density_rms 0.170
_refine_ls_extinction_method none
_refine_ls_goodness_of_fit_ref 1.025
_refine_ls_hydrogen_treatment constr
_refine_ls_matrix_type full
_refine_ls_number_parameters 646
_refine_ls_number_reflns 14124
_refine_ls_number_restraints 0
_refine_ls_restrained_S_all 1.025
_refine_ls_R_factor_all 0.0570
_refine_ls_R_factor_gt 0.0358
_refine_ls_shift/su_max 0.002
_refine_ls_shift/su_mean 0.000
_refine_ls_structure_factor_coef Fsqd
_refine_ls_weighting_details 'calc w=1/[\s^2^(Fo^2^)+(0.0490P)^2^+0.9193P] where P=(Fo^2^+2Fc^2^)/3'
_refine_ls_weighting_scheme calc
_refine_ls_wR_factor_gt 0.0828
_refine_ls_wR_factor_ref 0.0929
_reflns_number_gt 10880
_reflns_number_total 14124
_reflns_threshold_expression >2sigma(I)
_cod_data_source_file nchem.1368-s2.cif
_cod_data_source_block msb1107
_cod_original_cell_volume 2896.79(11)
_cod_original_sg_symbol_Hall -P1
_cod_original_sg_symbol_H-M P-1
_cod_database_code 1508206

loop_
_symmetry_equiv_pos_as_xyz
'x, y, z'
'-x, -y, -z'

loop_
_atom_site_label
_atom_site_type_symbol
_atom_site_fract_x
_atom_site_fract_y
_atom_site_fract_z
_atom_site_U_iso_or_equiv
_atom_site_adp_type
_atom_site_occupancy
_atom_site_symmetry_multiplicity
_atom_site_calc_flag
_atom_site_refinement_flags
Ir1 Ir 0.066453(12) 0.206649(13) 0.209220(12) 0.01679(6) Uani 1 1 d .
P1 P 0.13912(8) 0.31057(9) 0.22088(8) 0.0166(2) Uani 1 1 d .
P2 P -0.05665(8) 0.15227(9) 0.20430(8) 0.0171(2) Uani 1 1 d .
N1 N -0.0593(3) 0.3418(3) 0.2066(3) 0.0194(8) Uani 1 1 d .
N2 N 0.1699(3) 0.1021(4) 0.2001(4) 0.0404(12) Uani 1 1 d .
C1 C -0.0553(3) 0.4312(4) 0.2101(3) 0.0200(9) Uani 1 1 d .
H1 H -0.1157 0.4933 0.2071 0.024 Uiso 1 1 calc R
C2 C 0.0313(3) 0.4309(4) 0.2175(3) 0.0206(10) Uani 1 1 d .
H2 H 0.0353 0.4902 0.2208 0.025 Uiso 1 1 calc R
C3 C -0.1551(3) 0.3512(4) 0.1994(3) 0.0218(10) Uani 1 1 d .
H3 H -0.2118 0.4166 0.1961 0.026 Uiso 1 1 calc R
C4 C -0.1685(3) 0.2713(3) 0.1971(3) 0.0206(10) Uani 1 1 d .
H4 H -0.2328 0.2771 0.1919 0.025 Uiso 1 1 calc R
C5 C 0.2113(3) 0.3571(4) 0.1151(3) 0.0192(9) Uani 1 1 d .
C6 C 0.3027(3) 0.2572(4) 0.1078(3) 0.0260(11) Uani 1 1 d .
H6A H 0.3336 0.2816 0.0472 0.039 Uiso 1 1 calc R
H6B H 0.2813 0.2024 0.1134 0.039 Uiso 1 1 calc R
H6C H 0.3512 0.2241 0.1580 0.039 Uiso 1 1 calc R
C7 C 0.2440(3) 0.4394(4) 0.1141(3) 0.0226(10) Uani 1 1 d .
H7A H 0.2696 0.4728 0.0526 0.034 Uiso 1 1 calc R
H7B H 0.2967 0.4011 0.1619 0.034 Uiso 1 1 calc R
H7C H 0.1869 0.4971 0.1273 0.034 Uiso 1 1 calc R
C8 C 0.1403(3) 0.4129(4) 0.0312(3) 0.0259(11) Uani 1 1 d .
H8A H 0.0834 0.4787 0.0331 0.039 Uiso 1 1 calc R
H8B H 0.1163 0.3613 0.0339 0.039 Uiso 1 1 calc R
H8C H 0.1760 0.4342 -0.0269 0.039 Uiso 1 1 calc R
C9 C 0.2040(3) 0.2412(4) 0.3361(3) 0.0228(10) Uani 1 1 d .
C10 C 0.1253(4) 0.2250(5) 0.4094(3) 0.0353(13) Uani 1 1 d .
H10A H 0.1559 0.1863 0.4719 0.053 Uiso 1 1 calc R
H10B H 0.0981 0.1812 0.4019 0.053 Uiso 1 1 calc R
H10C H 0.0714 0.2970 0.4014 0.053 Uiso 1 1 calc R
C11 C 0.2876(4) 0.1269(4) 0.3504(4) 0.0347(13) Uani 1 1 d .
H11A H 0.3381 0.1355 0.3030 0.052 Uiso 1 1 calc R
H11B H 0.2594 0.0828 0.3448 0.052 Uiso 1 1 calc R
H11C H 0.3185 0.0895 0.4127 0.052 Uiso 1 1 calc R
C12 C 0.2453(4) 0.3102(4) 0.3465(4) 0.0298(11) Uani 1 1 d .
H12A H 0.1927 0.3849 0.3312 0.045 Uiso 1 1 calc R
H12B H 0.3008 0.3136 0.3040 0.045 Uiso 1 1 calc R
H12C H 0.2693 0.2765 0.4110 0.045 Uiso 1 1 calc R
C13 C -0.0506(3) 0.1389(4) 0.0936(3) 0.0209(10) Uani 1 1 d .
C14 C -0.0483(4) 0.2465(4) 0.0152(3) 0.0279(11) Uani 1 1 d .
H14A H -0.0403 0.2429 -0.0451 0.042 Uiso 1 1 calc R
H14B H 0.0079 0.2555 0.0268 0.042 Uiso 1 1 calc R
H14C H -0.1108 0.3093 0.0140 0.042 Uiso 1 1 calc R
C15 C -0.1423(4) 0.1298(5) 0.0781(4) 0.0348(13) Uani 1 1 d .
H15A H -0.1421 0.1363 0.0147 0.052 Uiso 1 1 calc R
H15B H -0.2029 0.1890 0.0859 0.052 Uiso 1 1 calc R
H15C H -0.1407 0.0582 0.1236 0.052 Uiso 1 1 calc R
C16 C 0.0444(4) 0.0396(4) 0.0932(3) 0.0268(11) Uani 1 1 d .
H16A H 0.0406 -0.0285 0.1409 0.040 Uiso 1 1 calc R
H16B H 0.1024 0.0442 0.1068 0.040 Uiso 1 1 calc R
H16C H 0.0513 0.0394 0.0317 0.040 Uiso 1 1 calc R
C17 C -0.0576(4) 0.0333(4) 0.3144(3) 0.0241(10) Uani 1 1 d .
C18 C -0.1199(4) -0.0183(4) 0.3052(4) 0.0296(12) Uani 1 1 d .
H18A H -0.0865 -0.0553 0.2641 0.044 Uiso 1 1 calc R
H18B H -0.1860 0.0396 0.2786 0.044 Uiso 1 1 calc R
H18C H -0.1272 -0.0722 0.3670 0.044 Uiso 1 1 calc R
C19 C 0.0492(4) -0.0545(4) 0.3446(4) 0.0326(12) Uani 1 1 d .
H19A H 0.0481 -0.1189 0.4004 0.049 Uiso 1 1 calc R
H19B H 0.0868 -0.0243 0.3586 0.049 Uiso 1 1 calc R
H19C H 0.0812 -0.0764 0.2940 0.049 Uiso 1 1 calc R
C20 C -0.1030(4) 0.0777(4) 0.3885(4) 0.0366(13) Uani 1 1 d .
H20A H -0.1738 0.1276 0.3730 0.055 Uiso 1 1 calc R
H20B H -0.0679 0.1178 0.3899 0.055 Uiso 1 1 calc R
H20C H -0.0965 0.0160 0.4498 0.055 Uiso 1 1 calc R
Ir2 Ir 0.569513(12) 0.712076(13) 0.190565(12) 0.01595(5) Uani 1 1 d .
P3 P 0.63530(9) 0.81592(9) 0.21232(8) 0.0177(2) Uani 1 1 d .
P4 P 0.45446(8) 0.64276(9) 0.19675(8) 0.0166(2) Uani 1 1 d .
N3 N 0.4410(3) 0.8299(3) 0.2097(3) 0.0202(8) Uani 1 1 d .
N4 N 0.6728(3) 0.6239(3) 0.1615(3) 0.0319(10) Uani 1 1 d .
C21 C 0.4396(3) 0.9195(4) 0.2176(3) 0.0234(10) Uani 1 1 d .
H21 H 0.3774 0.9750 0.2227 0.028 Uiso 1 1 calc R
C22 C 0.5233(4) 0.9284(4) 0.2181(3) 0.0257(11) Uani 1 1 d .
H22 H 0.5235 0.9896 0.2212 0.031 Uiso 1 1 calc R
C23 C 0.3479(3) 0.8272(4) 0.2159(3) 0.0209(10) Uani 1 1 d .
H23 H 0.2896 0.8852 0.2233 0.025 Uiso 1 1 calc R
C24 C 0.3398(3) 0.7459(4) 0.2117(3) 0.0219(10) Uani 1 1 d .
H24 H 0.2776 0.7425 0.2163 0.026 Uiso 1 1 calc R
C25 C 0.7069(3) 0.8724(4) 0.1101(3) 0.0209(10) Uani 1 1 d .
C26 C 0.7992(3) 0.7794(4) 0.0955(4) 0.0286(11) Uani 1 1 d .
H26A H 0.8286 0.8102 0.0356 0.043 Uiso 1 1 calc R
H26B H 0.7797 0.7257 0.0956 0.043 Uiso 1 1 calc R
H26C H 0.8482 0.7427 0.1462 0.043 Uiso 1 1 calc R
C27 C 0.7382(4) 0.9501(4) 0.1191(3) 0.0260(11) Uani 1 1 d .
H27A H 0.7928 0.9073 0.1656 0.039 Uiso 1 1 calc R
H27B H 0.6813 1.0019 0.1389 0.039 Uiso 1 1 calc R
H27C H 0.7607 0.9911 0.0587 0.039 Uiso 1 1 calc R
C28 C 0.6345(4) 0.9372(4) 0.0243(3) 0.0292(11) Uani 1 1 d .
H28A H 0.5746 0.9959 0.0336 0.044 Uiso 1 1 calc R
H28B H 0.6156 0.8868 0.0175 0.044 Uiso 1 1 calc R
H28C H 0.6677 0.9697 -0.0321 0.044 Uiso 1 1 calc R
C29 C 0.7011(4) 0.7387(4) 0.3279(3) 0.0265(11) Uani 1 1 d .
C30 C 0.7874(4) 0.6294(5) 0.3342(4) 0.0430(15) Uani 1 1 d .
H30A H 0.8343 0.6444 0.2844 0.065 Uiso 1 1 calc R
H30B H 0.7610 0.5847 0.3272 0.065 Uiso 1 1 calc R
H30C H 0.8220 0.5892 0.3950 0.065 Uiso 1 1 calc R
C31 C 0.7397(5) 0.8053(5) 0.3460(4) 0.0391(14) Uani 1 1 d .
H31A H 0.6858 0.8785 0.3342 0.059 Uiso 1 1 calc R
H31B H 0.7949 0.8131 0.3043 0.059 Uiso 1 1 calc R
H31C H 0.7635 0.7673 0.4110 0.059 Uiso 1 1 calc R
C32 C 0.6239(4) 0.7143(5) 0.4017(4) 0.0422(15) Uani 1 1 d .
H32A H 0.6562 0.6689 0.4638 0.063 Uiso 1 1 calc R
H32B H 0.5961 0.6747 0.3885 0.063 Uiso 1 1 calc R
H32C H 0.5700 0.7839 0.3999 0.063 Uiso 1 1 calc R
C33 C 0.4423(3) 0.6410(4) 0.0844(3) 0.0208(10) Uani 1 1 d .
C34 C 0.4140(4) 0.7599(4) 0.0112(3) 0.0318(12) Uani 1 1 d .
H34A H 0.4074 0.7651 -0.0503 0.048 Uiso 1 1 calc R
H34B H 0.4660 0.7822 0.0098 0.048 Uiso 1 1 calc R
H34C H 0.3503 0.8086 0.0272 0.048 Uiso 1 1 calc R
C35 C 0.3606(4) 0.6050(4) 0.0901(3) 0.0277(11) Uani 1 1 d .
H35A H 0.3007 0.6455 0.1167 0.042 Uiso 1 1 calc R
H35B H 0.3843 0.5257 0.1298 0.042 Uiso 1 1 calc R
H35C H 0.3445 0.6209 0.0273 0.042 Uiso 1 1 calc R
C36 C 0.5413(4) 0.5648(4) 0.0583(4) 0.0309(12) Uani 1 1 d .
H36A H 0.5540 0.4877 0.0988 0.046 Uiso 1 1 calc R
H36B H 0.5958 0.5786 0.0666 0.046 Uiso 1 1 calc R
H36C H 0.5373 0.5795 -0.0070 0.046 Uiso 1 1 calc R
C37 C 0.4790(3) 0.5115(4) 0.3030(3) 0.0205(10) Uani 1 1 d .
C38 C 0.3906(4) 0.4812(4) 0.3243(3) 0.0281(11) Uani 1 1 d .
H38A H 0.4037 0.4152 0.3836 0.042 Uiso 1 1 calc R
H38B H 0.3817 0.4665 0.2741 0.042 Uiso 1 1 calc R
H38C H 0.3299 0.5426 0.3288 0.042 Uiso 1 1 calc R
C39 C 0.5754(4) 0.4193(4) 0.2932(3) 0.0284(11) Uani 1 1 d .
H39A H 0.5944 0.3544 0.3535 0.043 Uiso 1 1 calc R
H39B H 0.6286 0.4444 0.2729 0.043 Uiso 1 1 calc R
H39C H 0.5648 0.4000 0.2468 0.043 Uiso 1 1 calc R
C40 C 0.4937(4) 0.5313(4) 0.3834(3) 0.0294(11) Uani 1 1 d .
H40A H 0.4380 0.5991 0.3830 0.044 Uiso 1 1 calc R
H40B H 0.5564 0.5387 0.3756 0.044 Uiso 1 1 calc R
H40C H 0.4963 0.4688 0.4429 0.044 Uiso 1 1 calc R
C41 C 0.5711(4) 0.1217(4) 0.3787(3) 0.0271(11) Uani 1 1 d .
F1 F 0.4925(3) 0.1062(3) 0.4179(2) 0.0642(12) Uani 1 1 d .
F2 F 0.6474(3) 0.0226(3) 0.4063(2) 0.0537(10) Uani 1 1 d .
F3 F 0.5873(4) 0.1753(3) 0.4151(2) 0.0728(14) Uani 1 1 d .
S1 S 0.55810(9) 0.19316(9) 0.25133(8) 0.0205(2) Uani 1 1 d .
O1 O 0.6482(3) 0.2060(3) 0.2217(3) 0.0354(9) Uani 1 1 d .
O2 O 0.4701(3) 0.2957(3) 0.2339(2) 0.0344(9) Uani 1 1 d .
O3 O 0.5445(3) 0.1185(3) 0.2292(3) 0.0407(10) Uani 1 1 d .
C42 C 0.0602(4) 0.6058(4) 0.3826(4) 0.0313(12) Uani 1 1 d .
F4 F 0.0184(3) 0.5409(3) 0.3909(2) 0.0548(10) Uani 1 1 d .
F5 F 0.1478(2) 0.5399(3) 0.4269(2) 0.0453(9) Uani 1 1 d .
F6 F 0.0036(3) 0.6667(3) 0.4271(2) 0.0522(10) Uani 1 1 d .
S2 S 0.07278(9) 0.68997(9) 0.26022(8) 0.0220(2) Uani 1 1 d .
O4 O 0.1254(3) 0.7455(3) 0.2677(3) 0.0379(9) Uani 1 1 d .
O5 O -0.0273(3) 0.7601(3) 0.2254(3) 0.0361(9) Uani 1 1 d .
O6 O 0.1308(3) 0.6102(3) 0.2239(2) 0.0423(10) Uani 1 1 d .
C100 C 0.7591(4) 0.3186(4) 0.5261(4) 0.0347(12) Uani 1 1 d .
H10D H 0.7060 0.3929 0.5155 0.042 Uiso 1 1 calc R
H10E H 0.7976 0.2897 0.5832 0.042 Uiso 1 1 calc R
Cl1 Cl 0.83858(12) 0.32931(12) 0.43092(10) 0.0437(4) Uani 1 1 d .
Cl2 Cl 0.70363(10) 0.23125(12) 0.54328(10) 0.0391(3) Uani 1 1 d .

loop_
_atom_site_aniso_label
_atom_site_aniso_U_11
_atom_site_aniso_U_22
_atom_site_aniso_U_33
_atom_site_aniso_U_23
_atom_site_aniso_U_13
_atom_site_aniso_U_12
Ir1 0.01396(9) 0.01537(9) 0.02444(11) -0.01104(7) 0.00063(6) -0.00640(7)
P1 0.0171(6) 0.0180(5) 0.0181(6) -0.0090(4) 0.0011(4) -0.0091(5)
P2 0.0164(6) 0.0173(5) 0.0200(6) -0.0091(4) 0.0010(4) -0.0082(5)
N1 0.0172(19) 0.0201(19) 0.021(2) -0.0092(16) 0.0029(15) -0.0087(16)
N2 0.027(2) 0.035(3) 0.070(4) -0.032(2) 0.004(2) -0.014(2)
C1 0.019(2) 0.018(2) 0.024(2) -0.0107(18) 0.0057(18) -0.0083(19)
C2 0.023(2) 0.019(2) 0.023(2) -0.0138(18) 0.0007(18) -0.0060(19)
C3 0.016(2) 0.020(2) 0.027(3) -0.0099(19) -0.0009(18) -0.0060(19)
C4 0.013(2) 0.018(2) 0.027(3) -0.0085(19) -0.0025(17) -0.0037(18)
C5 0.016(2) 0.023(2) 0.019(2) -0.0077(18) -0.0013(17) -0.0093(19)
C6 0.024(3) 0.024(2) 0.027(3) -0.013(2) 0.0075(19) -0.009(2)
C7 0.025(2) 0.025(2) 0.022(2) -0.0098(19) 0.0034(18) -0.015(2)
C8 0.023(3) 0.032(3) 0.025(3) -0.012(2) -0.0005(19) -0.014(2)
C9 0.023(2) 0.026(2) 0.020(2) -0.0093(19) 0.0004(18) -0.011(2)
C10 0.038(3) 0.053(4) 0.020(3) -0.015(2) 0.009(2) -0.027(3)
C11 0.035(3) 0.035(3) 0.028(3) -0.011(2) -0.009(2) -0.009(2)
C12 0.032(3) 0.039(3) 0.026(3) -0.016(2) 0.000(2) -0.019(2)
C13 0.023(2) 0.026(2) 0.021(2) -0.0149(19) 0.0050(18) -0.013(2)
C14 0.033(3) 0.028(3) 0.021(3) -0.009(2) 0.004(2) -0.014(2)
C15 0.035(3) 0.049(3) 0.035(3) -0.025(3) 0.001(2) -0.022(3)
C16 0.030(3) 0.026(2) 0.030(3) -0.018(2) 0.006(2) -0.011(2)
C17 0.030(3) 0.021(2) 0.021(2) -0.0050(19) 0.0018(19) -0.014(2)
C18 0.034(3) 0.021(2) 0.035(3) -0.008(2) 0.005(2) -0.019(2)
C19 0.031(3) 0.028(3) 0.029(3) -0.003(2) -0.007(2) -0.011(2)
C20 0.056(4) 0.031(3) 0.025(3) -0.013(2) 0.007(2) -0.022(3)
Ir2 0.01452(9) 0.01533(9) 0.02256(10) -0.01143(7) 0.00187(6) -0.00709(7)
P3 0.0190(6) 0.0192(6) 0.0218(6) -0.0120(5) 0.0016(4) -0.0106(5)
P4 0.0171(6) 0.0173(5) 0.0187(6) -0.0095(4) 0.0020(4) -0.0087(5)
N3 0.0175(19) 0.0165(18) 0.027(2) -0.0093(16) 0.0013(15) -0.0078(16)
N4 0.023(2) 0.029(2) 0.053(3) -0.023(2) 0.0061(19) -0.0144(19)
C21 0.020(2) 0.019(2) 0.034(3) -0.017(2) 0.0053(19) -0.0065(19)
C22 0.025(3) 0.022(2) 0.036(3) -0.020(2) 0.002(2) -0.008(2)
C23 0.014(2) 0.022(2) 0.025(3) -0.0118(19) 0.0007(17) -0.0045(19)
C24 0.015(2) 0.023(2) 0.029(3) -0.016(2) 0.0024(18) -0.0053(19)
C25 0.023(2) 0.019(2) 0.023(2) -0.0078(18) 0.0013(18) -0.0113(19)
C26 0.023(3) 0.028(3) 0.031(3) -0.013(2) 0.011(2) -0.011(2)
C27 0.026(3) 0.024(2) 0.032(3) -0.008(2) -0.005(2) -0.016(2)
C28 0.031(3) 0.036(3) 0.024(3) -0.007(2) 0.000(2) -0.022(2)
C29 0.035(3) 0.031(3) 0.020(3) -0.011(2) -0.002(2) -0.018(2)
C30 0.046(4) 0.036(3) 0.033(3) -0.011(2) -0.011(3) -0.005(3)
C31 0.053(4) 0.051(4) 0.029(3) -0.015(3) -0.006(3) -0.034(3)
C32 0.050(4) 0.065(4) 0.026(3) -0.019(3) 0.009(3) -0.039(3)
C33 0.025(2) 0.023(2) 0.020(2) -0.0109(19) 0.0015(18) -0.013(2)
C34 0.044(3) 0.027(3) 0.021(3) -0.006(2) -0.003(2) -0.015(2)
C35 0.032(3) 0.040(3) 0.028(3) -0.021(2) 0.002(2) -0.022(2)
C36 0.030(3) 0.043(3) 0.033(3) -0.029(3) 0.007(2) -0.016(2)
C37 0.026(3) 0.016(2) 0.017(2) -0.0063(17) 0.0020(18) -0.0078(19)
C38 0.030(3) 0.029(3) 0.027(3) -0.008(2) 0.006(2) -0.021(2)
C39 0.030(3) 0.019(2) 0.032(3) -0.010(2) 0.003(2) -0.009(2)
C40 0.044(3) 0.029(3) 0.019(3) -0.009(2) 0.000(2) -0.020(2)
C41 0.037(3) 0.022(2) 0.024(3) -0.009(2) 0.000(2) -0.014(2)
F1 0.049(2) 0.086(3) 0.038(2) -0.006(2) 0.0083(17) -0.036(2)
F2 0.056(2) 0.0350(18) 0.0356(19) -0.0055(15) -0.0065(16) 0.0012(17)
F3 0.154(4) 0.052(2) 0.033(2) -0.0132(17) -0.016(2) -0.059(3)
S1 0.0242(6) 0.0197(5) 0.0221(6) -0.0103(4) 0.0011(4) -0.0119(5)
O1 0.026(2) 0.041(2) 0.036(2) -0.0117(17) 0.0053(15) -0.0185(18)
O2 0.028(2) 0.032(2) 0.031(2) -0.0115(16) -0.0041(15) -0.0039(16)
O3 0.068(3) 0.035(2) 0.035(2) -0.0165(17) -0.0046(19) -0.031(2)
C42 0.033(3) 0.038(3) 0.028(3) -0.014(2) 0.006(2) -0.020(3)
F4 0.069(3) 0.057(2) 0.046(2) -0.0100(18) 0.0038(18) -0.046(2)
F5 0.0393(19) 0.050(2) 0.0257(17) -0.0061(14) -0.0093(14) -0.0094(16)
F6 0.056(2) 0.060(2) 0.0318(19) -0.0265(17) 0.0137(16) -0.0154(19)
S2 0.0218(6) 0.0224(6) 0.0208(6) -0.0095(5) 0.0013(4) -0.0088(5)
O4 0.033(2) 0.038(2) 0.051(3) -0.0184(19) 0.0040(17) -0.0237(18)
O5 0.027(2) 0.041(2) 0.033(2) -0.0106(17) -0.0067(15) -0.0113(17)
O6 0.059(3) 0.035(2) 0.027(2) -0.0188(17) 0.0070(18) -0.012(2)
C100 0.035(3) 0.032(3) 0.034(3) -0.017(2) 0.002(2) -0.010(2)
Cl1 0.0550(9) 0.0419(8) 0.0313(8) -0.0172(6) 0.0092(6) -0.0199(7)
Cl2 0.0392(8) 0.0429(8) 0.0352(8) -0.0179(6) -0.0025(6) -0.0148(6)

loop_
_atom_type_symbol
_atom_type_description
_atom_type_scat_dispersion_real
_atom_type_scat_dispersion_imag
_atom_type_scat_source
C C 0.0033 0.0016 'International Tables Vol C Tables 4.2.6.8 and 6.1.1.4'
H H 0.0000 0.0000 'International Tables Vol C Tables 4.2.6.8 and 6.1.1.4'
N N 0.0061 0.0033 'International Tables Vol C Tables 4.2.6.8 and 6.1.1.4'
O O 0.0106 0.0060 'International Tables Vol C Tables 4.2.6.8 and 6.1.1.4'
F F 0.0171 0.0103 'International Tables Vol C Tables 4.2.6.8 and 6.1.1.4'
P P 0.1023 0.0942 'International Tables Vol C Tables 4.2.6.8 and 6.1.1.4'
S S 0.1246 0.1234 'International Tables Vol C Tables 4.2.6.8 and 6.1.1.4'
Ir Ir -1.4442 7.9887 'International Tables Vol C Tables 4.2.6.8 and 6.1.1.4'
Cl Cl 0.1484 0.1585 'International Tables Vol C Tables 4.2.6.8 and 6.1.1.4'

loop_
_geom_angle_atom_site_label_1
_geom_angle_atom_site_label_2
_geom_angle_atom_site_label_3
_geom_angle
N2 Ir1 N1 174.5(2)
N2 Ir1 P1 99.87(16)
N1 Ir1 P1 79.96(11)
N2 Ir1 P2 99.99(16)
N1 Ir1 P2 80.36(11)
P1 Ir1 P2 160.13(4)
C2 P1 C9 107.6(2)
C2 P1 C5 106.6(2)
C9 P1 C5 116.7(2)
C2 P1 Ir1 101.53(16)
C9 P1 Ir1 111.70(16)
C5 P1 Ir1 111.44(15)
C4 P2 C17 108.2(2)
C4 P2 C13 106.9(2)
C17 P2 C13 116.3(2)
C4 P2 Ir1 101.10(16)
C17 P2 Ir1 112.04(16)
C13 P2 Ir1 111.00(15)
C1 N1 C3 116.4(4)
C1 N1 Ir1 122.1(3)
C3 N1 Ir1 121.5(3)
C2 C1 N1 121.5(4)
C2 C1 H1 119.2
N1 C1 H1 119.2
C1 C2 P1 114.9(3)
C1 C2 H2 122.6
P1 C2 H2 122.6
C4 C3 N1 121.9(4)
C4 C3 H3 119.0
N1 C3 H3 119.0
C3 C4 P2 115.1(3)
C3 C4 H4 122.5
P2 C4 H4 122.5
C7 C5 C8 109.6(4)
C7 C5 C6 110.3(4)
C8 C5 C6 108.4(4)
C7 C5 P1 112.1(3)
C8 C5 P1 105.8(3)
C6 C5 P1 110.5(3)
C5 C6 H6A 109.5
C5 C6 H6B 109.5
H6A C6 H6B 109.5
C5 C6 H6C 109.5
H6A C6 H6C 109.5
H6B C6 H6C 109.5
C5 C7 H7A 109.5
C5 C7 H7B 109.5
H7A C7 H7B 109.5
C5 C7 H7C 109.5
H7A C7 H7C 109.5
H7B C7 H7C 109.5
C5 C8 H8A 109.5
C5 C8 H8B 109.5
H8A C8 H8B 109.5
C5 C8 H8C 109.5
H8A C8 H8C 109.5
H8B C8 H8C 109.5
C12 C9 C10 109.7(4)
C12 C9 C11 110.5(4)
C10 C9 C11 108.3(4)
C12 C9 P1 112.1(3)
C10 C9 P1 105.8(3)
C11 C9 P1 110.3(3)
C9 C10 H10A 109.5
C9 C10 H10B 109.5
H10A C10 H10B 109.5
C9 C10 H10C 109.5
H10A C10 H10C 109.5
H10B C10 H10C 109.5
C9 C11 H11A 109.5
C9 C11 H11B 109.5
H11A C11 H11B 109.5
C9 C11 H11C 109.5
H11A C11 H11C 109.5
H11B C11 H11C 109.5
C9 C12 H12A 109.5
C9 C12 H12B 109.5
H12A C12 H12B 109.5
C9 C12 H12C 109.5
H12A C12 H12C 109.5
H12B C12 H12C 109.5
C16 C13 C15 110.2(4)
C16 C13 C14 110.1(4)
C15 C13 C14 108.8(4)
C16 C13 P2 110.4(3)
C15 C13 P2 112.1(3)
C14 C13 P2 105.0(3)
C13 C14 H14A 109.5
C13 C14 H14B 109.5
H14A C14 H14B 109.5
C13 C14 H14C 109.5
H14A C14 H14C 109.5
H14B C14 H14C 109.5
C13 C15 H15A 109.5
C13 C15 H15B 109.5
H15A C15 H15B 109.5
C13 C15 H15C 109.5
H15A C15 H15C 109.5
H15B C15 H15C 109.5
C13 C16 H16A 109.5
C13 C16 H16B 109.5
H16A C16 H16B 109.5
C13 C16 H16C 109.5
H16A C16 H16C 109.5
H16B C16 H16C 109.5
C19 C17 C18 109.4(4)
C19 C17 C20 109.3(4)
C18 C17 C20 109.1(4)
C19 C17 P2 109.8(3)
C18 C17 P2 112.6(3)
C20 C17 P2 106.6(3)
C17 C18 H18A 109.5
C17 C18 H18B 109.5
H18A C18 H18B 109.5
C17 C18 H18C 109.5
H18A C18 H18C 109.5
H18B C18 H18C 109.5
C17 C19 H19A 109.5
C17 C19 H19B 109.5
H19A C19 H19B 109.5
C17 C19 H19C 109.5
H19A C19 H19C 109.5
H19B C19 H19C 109.5
C17 C20 H20A 109.5
C17 C20 H20B 109.5
H20A C20 H20B 109.5
C17 C20 H20C 109.5
H20A C20 H20C 109.5
H20B C20 H20C 109.5
N4 Ir2 N3 173.38(19)
N4 Ir2 P4 100.08(14)
N3 Ir2 P4 79.95(11)
N4 Ir2 P3 100.56(14)
N3 Ir2 P3 80.10(11)
P4 Ir2 P3 158.82(4)
C22 P3 C29 107.1(2)
C22 P3 C25 108.4(2)
C29 P3 C25 115.6(2)
C22 P3 Ir2 101.13(17)
C29 P3 Ir2 110.89(16)
C25 P3 Ir2 112.54(15)
C24 P4 C37 107.8(2)
C24 P4 C33 107.1(2)
C37 P4 C33 115.9(2)
C24 P4 Ir2 101.29(16)
C37 P4 Ir2 110.24(16)
C33 P4 Ir2 113.19(15)
C21 N3 C23 115.7(4)
C21 N3 Ir2 122.0(3)
C23 N3 Ir2 122.3(3)
C22 C21 N3 121.6(4)
C22 C21 H21 119.2
N3 C21 H21 119.2
C21 C22 P3 114.7(4)
C21 C22 H22 122.7
P3 C22 H22 122.7
C24 C23 N3 121.4(4)
C24 C23 H23 119.3
N3 C23 H23 119.3
C23 C24 P4 115.1(4)
C23 C24 H24 122.5
P4 C24 H24 122.5
C27 C25 C26 109.6(4)
C27 C25 C28 109.4(4)
C26 C25 C28 108.9(4)
C27 C25 P3 112.4(3)
C26 C25 P3 111.1(3)
C28 C25 P3 105.3(3)
C25 C26 H26A 109.5
C25 C26 H26B 109.5
H26A C26 H26B 109.5
C25 C26 H26C 109.5
H26A C26 H26C 109.5
H26B C26 H26C 109.5
C25 C27 H27A 109.5
C25 C27 H27B 109.5
H27A C27 H27B 109.5
C25 C27 H27C 109.5
H27A C27 H27C 109.5
H27B C27 H27C 109.5
C25 C28 H28A 109.5
C25 C28 H28B 109.5
H28A C28 H28B 109.5
C25 C28 H28C 109.5
H28A C28 H28C 109.5
H28B C28 H28C 109.5
C31 C29 C30 110.2(5)
C31 C29 C32 109.1(4)
C30 C29 C32 109.2(5)
C31 C29 P3 112.2(4)
C30 C29 P3 109.8(3)
C32 C29 P3 106.3(4)
C29 C30 H30A 109.5
C29 C30 H30B 109.5
H30A C30 H30B 109.5
C29 C30 H30C 109.5
H30A C30 H30C 109.5
H30B C30 H30C 109.5
C29 C31 H31A 109.5
C29 C31 H31B 109.5
H31A C31 H31B 109.5
C29 C31 H31C 109.5
H31A C31 H31C 109.5
H31B C31 H31C 109.5
C29 C32 H32A 109.5
C29 C32 H32B 109.5
H32A C32 H32B 109.5
C29 C32 H32C 109.5
H32A C32 H32C 109.5
H32B C32 H32C 109.5
C34 C33 C35 110.5(4)
C34 C33 C36 109.2(4)
C35 C33 C36 109.7(4)
C34 C33 P4 104.9(3)
C35 C33 P4 110.7(3)
C36 C33 P4 111.7(3)
C33 C34 H34A 109.5
C33 C34 H34B 109.5
H34A C34 H34B 109.5
C33 C34 H34C 109.5
H34A C34 H34C 109.5
H34B C34 H34C 109.5
C33 C35 H35A 109.5
C33 C35 H35B 109.5
H35A C35 H35B 109.5
C33 C35 H35C 109.5
H35A C35 H35C 109.5
H35B C35 H35C 109.5
C33 C36 H36A 109.5
C33 C36 H36B 109.5
H36A C36 H36B 109.5
C33 C36 H36C 109.5
H36A C36 H36C 109.5
H36B C36 H36C 109.5
C39 C37 C38 111.6(4)
C39 C37 C40 108.4(4)
C38 C37 C40 108.9(4)
C39 C37 P4 110.1(3)
C38 C37 P4 111.6(3)
C40 C37 P4 105.9(3)
C37 C38 H38A 109.5
C37 C38 H38B 109.5
H38A C38 H38B 109.5
C37 C38 H38C 109.5
H38A C38 H38C 109.5
H38B C38 H38C 109.5
C37 C39 H39A 109.5
C37 C39 H39B 109.5
H39A C39 H39B 109.5
C37 C39 H39C 109.5
H39A C39 H39C 109.5
H39B C39 H39C 109.5
C37 C40 H40A 109.5
C37 C40 H40B 109.5
H40A C40 H40B 109.5
C37 C40 H40C 109.5
H40A C40 H40C 109.5
H40B C40 H40C 109.5
F1 C41 F3 107.1(5)
F1 C41 F2 106.4(4)
F3 C41 F2 106.5(4)
F1 C41 S1 112.4(4)
F3 C41 S1 112.7(3)
F2 C41 S1 111.3(3)
O1 S1 O3 116.4(2)
O1 S1 O2 114.1(2)
O3 S1 O2 113.8(2)
O1 S1 C41 104.3(2)
O3 S1 C41 102.0(2)
O2 S1 C41 104.0(2)
F6 C42 F5 108.1(4)
F6 C42 F4 107.2(4)
F5 C42 F4 106.6(4)
F6 C42 S2 112.0(4)
F5 C42 S2 111.8(4)
F4 C42 S2 110.9(4)
O5 S2 O6 116.4(2)
O5 S2 O4 114.5(2)
O6 S2 O4 114.3(2)
O5 S2 C42 104.3(2)
O6 S2 C42 103.3(2)
O4 S2 C42 101.5(2)
Cl1 C100 Cl2 112.2(3)
Cl1 C100 H10D 109.2
Cl2 C100 H10D 109.2
Cl1 C100 H10E 109.2
Cl2 C100 H10E 109.2
H10D C100 H10E 107.9

loop_
_geom_bond_atom_site_label_1
_geom_bond_atom_site_label_2
_geom_bond_distance
Ir1 N2 1.678(4)
Ir1 N1 2.041(4)
Ir1 P1 2.3718(12)
Ir1 P2 2.3753(12)
P1 C2 1.783(4)
P1 C9 1.863(5)
P1 C5 1.865(5)
P2 C4 1.786(4)
P2 C17 1.860(5)
P2 C13 1.870(5)
N1 C1 1.405(6)
N1 C3 1.408(6)
C1 C2 1.330(6)
C1 H1 0.9500
C2 H2 0.9500
C3 C4 1.329(6)
C3 H3 0.9500
C4 H4 0.9500
C5 C7 1.526(6)
C5 C8 1.539(6)
C5 C6 1.543(6)
C6 H6A 0.9800
C6 H6B 0.9800
C6 H6C 0.9800
C7 H7A 0.9800
C7 H7B 0.9800
C7 H7C 0.9800
C8 H8A 0.9800
C8 H8B 0.9800
C8 H8C 0.9800
C9 C12 1.516(7)
C9 C10 1.527(6)
C9 C11 1.539(7)
C10 H10A 0.9800
C10 H10B 0.9800
C10 H10C 0.9800
C11 H11A 0.9800
C11 H11B 0.9800
C11 H11C 0.9800
C12 H12A 0.9800
C12 H12B 0.9800
C12 H12C 0.9800
C13 C16 1.528(6)
C13 C15 1.528(7)
C13 C14 1.543(6)
C14 H14A 0.9800
C14 H14B 0.9800
C14 H14C 0.9800
C15 H15A 0.9800
C15 H15B 0.9800
C15 H15C 0.9800
C16 H16A 0.9800
C16 H16B 0.9800
C16 H16C 0.9800
C17 C19 1.527(6)
C17 C18 1.530(7)
C17 C20 1.533(7)
C18 H18A 0.9800
C18 H18B 0.9800
C18 H18C 0.9800
C19 H19A 0.9800
C19 H19B 0.9800
C19 H19C 0.9800
C20 H20A 0.9800
C20 H20B 0.9800
C20 H20C 0.9800
Ir2 N4 1.677(4)
Ir2 N3 2.032(4)
Ir2 P4 2.3704(12)
Ir2 P3 2.3732(12)
P3 C22 1.788(5)
P3 C29 1.862(5)
P3 C25 1.866(5)
P4 C24 1.786(4)
P4 C37 1.855(4)
P4 C33 1.870(5)
N3 C21 1.406(6)
N3 C23 1.407(6)
C21 C22 1.330(6)
C21 H21 0.9500
C22 H22 0.9500
C23 C24 1.320(6)
C23 H23 0.9500
C24 H24 0.9500
C25 C27 1.520(6)
C25 C26 1.532(6)
C25 C28 1.554(6)
C26 H26A 0.9800
C26 H26B 0.9800
C26 H26C 0.9800
C27 H27A 0.9800
C27 H27B 0.9800
C27 H27C 0.9800
C28 H28A 0.9800
C28 H28B 0.9800
C28 H28C 0.9800
C29 C31 1.519(7)
C29 C30 1.534(7)
C29 C32 1.540(7)
C30 H30A 0.9800
C30 H30B 0.9800
C30 H30C 0.9800
C31 H31A 0.9800
C31 H31B 0.9800
C31 H31C 0.9800
C32 H32A 0.9800
C32 H32B 0.9800
C32 H32C 0.9800
C33 C34 1.528(6)
C33 C35 1.532(6)
C33 C36 1.537(6)
C34 H34A 0.9800
C34 H34B 0.9800
C34 H34C 0.9800
C35 H35A 0.9800
C35 H35B 0.9800
C35 H35C 0.9800
C36 H36A 0.9800
C36 H36B 0.9800
C36 H36C 0.9800
C37 C39 1.527(6)
C37 C38 1.530(6)
C37 C40 1.533(6)
C38 H38A 0.9800
C38 H38B 0.9800
C38 H38C 0.9800
C39 H39A 0.9800
C39 H39B 0.9800
C39 H39C 0.9800
C40 H40A 0.9800
C40 H40B 0.9800
C40 H40C 0.9800
C41 F1 1.301(6)
C41 F3 1.317(6)
C41 F2 1.327(6)
C41 S1 1.828(5)
S1 O1 1.422(3)
S1 O3 1.433(4)
S1 O2 1.447(3)
C42 F6 1.321(6)
C42 F5 1.321(6)
C42 F4 1.338(6)
C42 S2 1.821(5)
S2 O5 1.423(4)
S2 O6 1.431(3)
S2 O4 1.444(4)
C100 Cl1 1.752(5)
C100 Cl2 1.761(5)
C100 H10D 0.9900
C100 H10E 0.9900

loop_
_geom_torsion_atom_site_label_1
_geom_torsion_atom_site_label_2
_geom_torsion_atom_site_label_3
_geom_torsion_atom_site_label_4
_geom_torsion
N2 Ir1 P1 C2 173.8(2)
N1 Ir1 P1 C2 -0.63(18)
P2 Ir1 P1 C2 -8.6(2)
N2 Ir1 P1 C9 -71.8(2)
N1 Ir1 P1 C9 113.78(19)
P2 Ir1 P1 C9 105.82(19)
N2 Ir1 P1 C5 60.6(2)
N1 Ir1 P1 C5 -113.75(18)
P2 Ir1 P1 C5 -121.71(18)
N2 Ir1 P2 C4 -172.1(2)
N1 Ir1 P2 C4 2.30(18)
P1 Ir1 P2 C4 10.2(2)
N2 Ir1 P2 C17 72.9(2)
N1 Ir1 P2 C17 -112.7(2)
P1 Ir1 P2 C17 -104.8(2)
N2 Ir1 P2 C13 -59.0(2)
N1 Ir1 P2 C13 115.43(19)
P1 Ir1 P2 C13 123.38(18)
P1 Ir1 N1 C1 1.2(3)
P2 Ir1 N1 C1 178.5(3)
P1 Ir1 N1 C3 180.0(3)
P2 Ir1 N1 C3 -2.8(3)
C3 N1 C1 C2 179.6(4)
Ir1 N1 C1 C2 -1.6(6)
N1 C1 C2 P1 0.8(6)
C9 P1 C2 C1 -117.3(4)
C5 P1 C2 C1 116.8(4)
Ir1 P1 C2 C1 0.1(4)
C1 N1 C3 C4 -178.9(4)
Ir1 N1 C3 C4 2.3(6)
N1 C3 C4 P2 0.3(6)
C17 P2 C4 C3 115.8(4)
C13 P2 C4 C3 -118.3(4)
Ir1 P2 C4 C3 -2.1(4)
C2 P1 C5 C7 60.7(4)
C9 P1 C5 C7 -59.5(4)
Ir1 P1 C5 C7 170.6(3)
C2 P1 C5 C8 -58.7(4)
C9 P1 C5 C8 -178.8(3)
Ir1 P1 C5 C8 51.2(3)
C2 P1 C5 C6 -175.8(3)
C9 P1 C5 C6 64.0(4)
Ir1 P1 C5 C6 -65.9(3)
C2 P1 C9 C12 -66.0(4)
C5 P1 C9 C12 53.6(4)
Ir1 P1 C9 C12 -176.6(3)
C2 P1 C9 C10 53.6(4)
C5 P1 C9 C10 173.2(3)
Ir1 P1 C9 C10 -57.0(4)
C2 P1 C9 C11 170.5(4)
C5 P1 C9 C11 -69.9(4)
Ir1 P1 C9 C11 59.9(4)
C4 P2 C13 C16 179.0(3)
C17 P2 C13 C16 -60.1(4)
Ir1 P2 C13 C16 69.6(3)
C4 P2 C13 C15 -57.7(4)
C17 P2 C13 C15 63.3(4)
Ir1 P2 C13 C15 -167.1(3)
C4 P2 C13 C14 60.4(4)
C17 P2 C13 C14 -178.7(3)
Ir1 P2 C13 C14 -49.0(3)
C4 P2 C17 C19 -156.2(3)
C13 P2 C17 C19 83.5(4)
Ir1 P2 C17 C19 -45.6(4)
C4 P2 C17 C18 81.6(4)
C13 P2 C17 C18 -38.6(4)
Ir1 P2 C17 C18 -167.8(3)
C4 P2 C17 C20 -38.0(4)
C13 P2 C17 C20 -158.2(3)
Ir1 P2 C17 C20 72.6(4)
N4 Ir2 P3 C22 167.9(2)
N3 Ir2 P3 C22 -5.4(2)
P4 Ir2 P3 C22 -25.3(2)
N4 Ir2 P3 C29 -78.7(2)
N3 Ir2 P3 C29 108.0(2)
P4 Ir2 P3 C29 88.1(2)
N4 Ir2 P3 C25 52.5(2)
N3 Ir2 P3 C25 -120.84(19)
P4 Ir2 P3 C25 -140.73(17)
N4 Ir2 P4 C24 -172.4(2)
N3 Ir2 P4 C24 0.89(19)
P3 Ir2 P4 C24 20.8(2)
N4 Ir2 P4 C37 73.6(2)
N3 Ir2 P4 C37 -113.09(19)
P3 Ir2 P4 C37 -93.19(18)
N4 Ir2 P4 C33 -58.0(2)
N3 Ir2 P4 C33 115.23(19)
P3 Ir2 P4 C33 135.14(18)
P4 Ir2 N3 C21 178.6(4)
P3 Ir2 N3 C21 5.7(3)
P4 Ir2 N3 C23 -1.4(3)
P3 Ir2 N3 C23 -174.2(4)
C23 N3 C21 C22 176.2(4)
Ir2 N3 C21 C22 -3.8(7)
N3 C21 C22 P3 -2.2(7)
C29 P3 C22 C21 -110.5(4)
C25 P3 C22 C21 124.1(4)
Ir2 P3 C22 C21 5.6(4)
C21 N3 C23 C24 -178.4(4)
Ir2 N3 C23 C24 1.6(6)
N3 C23 C24 P4 -0.5(6)
C37 P4 C24 C23 115.3(4)
C33 P4 C24 C23 -119.3(4)
Ir2 P4 C24 C23 -0.5(4)
C22 P3 C25 C27 62.1(4)
C29 P3 C25 C27 -58.1(4)
Ir2 P3 C25 C27 173.1(3)
C22 P3 C25 C26 -174.7(3)
C29 P3 C25 C26 65.1(4)
Ir2 P3 C25 C26 -63.7(4)
C22 P3 C25 C28 -56.9(4)
C29 P3 C25 C28 -177.2(3)
Ir2 P3 C25 C28 54.1(3)
C22 P3 C29 C31 -67.7(4)
C25 P3 C29 C31 53.2(4)
Ir2 P3 C29 C31 -177.2(3)
C22 P3 C29 C30 169.5(4)
C25 P3 C29 C30 -69.6(4)
Ir2 P3 C29 C30 60.0(4)
C22 P3 C29 C32 51.5(4)
C25 P3 C29 C32 172.4(3)
Ir2 P3 C29 C32 -58.0(4)
C24 P4 C33 C34 55.0(4)
C37 P4 C33 C34 175.4(3)
Ir2 P4 C33 C34 -55.8(3)
C24 P4 C33 C35 -64.3(4)
C37 P4 C33 C35 56.1(4)
Ir2 P4 C33 C35 -175.1(3)
C24 P4 C33 C36 173.2(3)
C37 P4 C33 C36 -66.4(4)
Ir2 P4 C33 C36 62.4(4)
C24 P4 C37 C39 178.7(3)
C33 P4 C37 C39 58.7(4)
Ir2 P4 C37 C39 -71.5(3)
C24 P4 C37 C38 54.2(4)
C33 P4 C37 C38 -65.9(4)
Ir2 P4 C37 C38 163.9(3)
C24 P4 C37 C40 -64.2(4)
C33 P4 C37 C40 175.8(3)
Ir2 P4 C37 C40 45.6(3)
F1 C41 S1 O1 177.9(4)
F3 C41 S1 O1 56.8(4)
F2 C41 S1 O1 -62.7(4)
F1 C41 S1 O3 -60.5(4)
F3 C41 S1 O3 178.4(4)
F2 C41 S1 O3 58.8(4)
F1 C41 S1 O2 58.0(4)
F3 C41 S1 O2 -63.1(5)
F2 C41 S1 O2 177.4(4)
F6 C42 S2 O5 -54.7(4)
F5 C42 S2 O5 -176.2(4)
F4 C42 S2 O5 65.0(4)
F6 C42 S2 O6 -176.8(4)
F5 C42 S2 O6 61.7(4)
F4 C42 S2 O6 -57.1(4)
F6 C42 S2 O4 64.6(4)
F5 C42 S2 O4 -56.9(4)
F4 C42 S2 O4 -175.7(4)
